data_7028781
loop_
_publ_author_name
'Mandal, Abhishek'
'Kundu, Tanaya'
'Ehret, Fabian'
'Bubrin, Martina'
'Mobin, Shaikh M.'
'Kaim, Wolfgang'
'Lahiri, Goutam Kumar'

_publ_section_title
;
 Varying electronic structural forms of ruthenium complexes of
 non-innocent 9,10-phenanthrenequinonoid ligands.
;
_journal_issue 6
_journal_name_full 'Dalton transactions (Cambridge, England : 2003)'
_journal_page_first 2473
_journal_page_last 2487
_journal_paper_doi 10.1039/c3dt53104j
_journal_volume 43
_journal_year 2014
_chemical_formula_sum 'C24 H23 N O5 Ru'
_chemical_formula_weight 506.50
_chemical_name_systematic
;
 ?
;
_space_group_IT_number 14
_symmetry_cell_setting monoclinic
_symmetry_space_group_name_Hall '-P 2ybc'
_symmetry_space_group_name_H-M 'P 1 21/c 1'
_atom_sites_solution_hydrogens geom
_atom_sites_solution_primary direct
_atom_sites_solution_secondary difmap
_audit_creation_method SHELXL-97
_cell_angle_alpha 90.00
_cell_angle_beta 112.8360(10)
_cell_angle_gamma 90.00
_cell_formula_units_Z 8
_cell_length_a 16.7929(2)
_cell_length_b 14.64720(10)
_cell_length_c 19.3765(2)
_cell_measurement_reflns_used 22485
_cell_measurement_temperature 150(2)
_cell_measurement_theta_max 32.4164
_cell_measurement_theta_min 2.9711
_cell_volume 4392.45(8)
_computing_cell_refinement 'CrysAlis RED, Oxford Diffraction Ltd.,'
_computing_data_collection 'CrysAlis CCD, Oxford Diffraction Ltd.,'
_computing_data_reduction 'CrysAlis RED, Oxford Diffraction Ltd.,'
_computing_molecular_graphics Ortep3
_computing_publication_material Shelx97
_computing_structure_refinement 'SHELXL-97 (Sheldrick, 1997)'
_computing_structure_solution 'SHELXS-97 (Sheldrick, 1997)'
_diffrn_ambient_temperature 150(2)
_diffrn_detector_area_resol_mean 15.9948
_diffrn_measured_fraction_theta_full 0.998
_diffrn_measured_fraction_theta_max 0.998
_diffrn_measurement_device_type 'OXFORD DIFFRACTION SUPER NOVA'
_diffrn_measurement_method \w/q-scan
_diffrn_radiation_monochromator graphite
_diffrn_radiation_source 'Micro-Focus (Mo) X-ray Source'
_diffrn_radiation_type MoK\a
_diffrn_radiation_wavelength 0.71073
_diffrn_reflns_av_R_equivalents 0.0311
_diffrn_reflns_av_unetI/netI 0.0237
_diffrn_reflns_limit_h_max 19
_diffrn_reflns_limit_h_min -19
_diffrn_reflns_limit_k_max 17
_diffrn_reflns_limit_k_min -16
_diffrn_reflns_limit_l_max 23
_diffrn_reflns_limit_l_min -23
_diffrn_reflns_number 39967
_diffrn_reflns_theta_full 25.00
_diffrn_reflns_theta_max 25.00
_diffrn_reflns_theta_min 2.98
_exptl_absorpt_coefficient_mu 0.749
_exptl_absorpt_correction_T_max 0.8407
_exptl_absorpt_correction_T_min 0.7848
_exptl_absorpt_correction_type multi-scan
_exptl_absorpt_process_details
;
CrysAlis RED, Oxford Diffraction Ltd.,
Version 1.171.31.7 (release 18-10-2006 CrysAlis171 .NET)
(compiled Oct 18 2006,16:28:17)
Empirical absorption correction using spherical harmonics,
 implemented in SCALE3 ABSPACK scaling algorithm.
;
_exptl_crystal_colour black
_exptl_crystal_density_diffrn 1.532
_exptl_crystal_density_method 'not measured'
_exptl_crystal_description block
_exptl_crystal_F_000 2064
_exptl_crystal_size_max 0.34
_exptl_crystal_size_mid 0.28
_exptl_crystal_size_min 0.24
_platon_squeeze_details
;
;
_refine_diff_density_max 0.327
_refine_diff_density_min -0.385
_refine_diff_density_rms 0.056
_refine_ls_extinction_method none
_refine_ls_goodness_of_fit_ref 1.032
_refine_ls_hydrogen_treatment riding
_refine_ls_matrix_type full
_refine_ls_number_parameters 567
_refine_ls_number_reflns 7715
_refine_ls_number_restraints 0
_refine_ls_restrained_S_all 1.032
_refine_ls_R_factor_all 0.0287
_refine_ls_R_factor_gt 0.0245
_refine_ls_shift/su_max 0.002
_refine_ls_shift/su_mean 0.000
_refine_ls_structure_factor_coef Fsqd
_refine_ls_weighting_details 'calc w=1/[\s^2^(Fo^2^)+(0.0278P)^2^+2.9555P] where P=(Fo^2^+2Fc^2^)/3'
_refine_ls_weighting_scheme calc
_refine_ls_wR_factor_gt 0.0598
_refine_ls_wR_factor_ref 0.0616
_reflns_number_gt 6905
_reflns_number_total 7715
_reflns_threshold_expression >2sigma(I)
_cod_data_source_file c3dt53104j.txt
_cod_data_source_block 3
_cod_depositor_comments
;
The following automatic conversions were performed:

'_symmetry_cell_setting' value 'Monoclinic' changed to 'monoclinic'
according to
/usr/data/users/saulius/automatic-downloads/current/RSC/lib/dictionaries/cif_core.dic
dictionary named 'cif_core.dic' version 2.4.2 from 2011-04-26.

Automatic conversion script
Id: cif_fix_values 2281 2013-09-26 08:29:07Z andrius 
;
_cod_original_sg_symbol_H-M 'P 21/c'
_cod_database_code 7028781

loop_
_symmetry_equiv_pos_as_xyz
'x, y, z'
'-x, y+1/2, -z+1/2'
'-x, -y, -z'
'x, -y-1/2, z-1/2'

loop_
_atom_site_label
_atom_site_type_symbol
_atom_site_fract_x
_atom_site_fract_y
_atom_site_fract_z
_atom_site_U_iso_or_equiv
_atom_site_adp_type
_atom_site_occupancy
_atom_site_symmetry_multiplicity
_atom_site_calc_flag
_atom_site_refinement_flags
Ru1 Ru 0.800726(11) 0.316584(12) 0.667735(10) 0.02178(6) Uani 1 1 d .
Ru2 Ru 0.748198(11) 0.020380(12) 0.775997(9) 0.02070(6) Uani 1 1 d .
O1 O 0.69590(10) 0.35134(11) 0.57420(8) 0.0258(3) Uani 1 1 d .
O2 O 0.89569(10) 0.27398(11) 0.76349(8) 0.0269(4) Uani 1 1 d .
O3 O 0.79854(10) 0.44323(11) 0.70705(8) 0.0266(4) Uani 1 1 d .
O4 O 0.89436(10) 0.36656(11) 0.63292(8) 0.0272(4) Uani 1 1 d .
O5 O 0.81005(10) 0.19139(10) 0.62414(8) 0.0258(3) Uani 1 1 d .
O6 O 0.62202(10) 0.00001(10) 0.75455(8) 0.0240(3) Uani 1 1 d .
O7 O 0.79513(10) -0.04453(11) 0.87830(9) 0.0277(4) Uani 1 1 d .
O8 O 0.74490(9) 0.14230(11) 0.82556(8) 0.0239(3) Uani 1 1 d .
O9 O 0.87093(9) 0.05299(11) 0.79232(8) 0.0251(3) Uani 1 1 d .
O10 O 0.75558(10) -0.10322(11) 0.73269(9) 0.0288(4) Uani 1 1 d .
N1 N 0.70718(12) 0.27886(12) 0.69600(10) 0.0214(4) Uani 1 1 d .
H1 H 0.7171 0.2468 0.7369 0.026 Uiso 1 1 calc R
N2 N 0.69526(11) 0.07421(12) 0.67683(9) 0.0199(4) Uani 1 1 d .
H2 H 0.7265 0.1007 0.6551 0.024 Uiso 1 1 calc R
C1 C 0.62721(14) 0.30311(14) 0.65141(12) 0.0210(5) Uani 1 1 d .
C2 C 0.54870(14) 0.28979(15) 0.66462(12) 0.0222(5) Uani 1 1 d .
C3 C 0.54921(15) 0.24826(15) 0.72995(12) 0.0248(5) Uani 1 1 d .
H3 H 0.6016 0.2236 0.7650 0.030 Uiso 1 1 calc R
C4 C 0.47525(16) 0.24249(17) 0.74444(14) 0.0307(5) Uani 1 1 d .
H4 H 0.4766 0.2132 0.7886 0.037 Uiso 1 1 calc R
C5 C 0.39885(16) 0.27975(18) 0.69414(15) 0.0362(6) Uani 1 1 d .
H5 H 0.3486 0.2795 0.7054 0.043 Uiso 1 1 calc R
C6 C 0.39581(15) 0.31707(17) 0.62817(14) 0.0330(6) Uani 1 1 d .
H6 H 0.3426 0.3406 0.5936 0.040 Uiso 1 1 calc R
C7 C 0.46944(15) 0.32145(15) 0.61034(13) 0.0248(5) Uani 1 1 d .
C8 C 0.46603(15) 0.35702(15) 0.53827(13) 0.0266(5) Uani 1 1 d .
C9 C 0.38749(16) 0.37905(17) 0.47944(14) 0.0340(6) Uani 1 1 d .
H9 H 0.3350 0.3715 0.4865 0.041 Uiso 1 1 calc R
C10 C 0.38481(18) 0.41123(17) 0.41202(14) 0.0395(6) Uani 1 1 d .
H10 H 0.3308 0.4261 0.3735 0.047 Uiso 1 1 calc R
C11 C 0.46028(18) 0.42217(16) 0.39966(13) 0.0366(6) Uani 1 1 d .
H11 H 0.4578 0.4440 0.3527 0.044 Uiso 1 1 calc R
C12 C 0.53885(17) 0.40124(15) 0.45569(13) 0.0291(5) Uani 1 1 d .
H12 H 0.5906 0.4090 0.4474 0.035 Uiso 1 1 calc R
C13 C 0.54240(15) 0.36850(15) 0.52494(12) 0.0246(5) Uani 1 1 d .
C14 C 0.62414(14) 0.34362(15) 0.58312(12) 0.0219(5) Uani 1 1 d .
C15 C 0.97350(18) 0.2648(2) 0.89296(14) 0.0440(7) Uani 1 1 d .
H15A H 0.9499 0.2036 0.8928 0.066 Uiso 1 1 calc R
H15B H 0.9772 0.2974 0.9383 0.066 Uiso 1 1 calc R
H15C H 1.0313 0.2598 0.8921 0.066 Uiso 1 1 calc R
C16 C 0.91520(15) 0.31653(17) 0.82480(13) 0.0286(5) Uani 1 1 d .
C17 C 0.88904(16) 0.40554(17) 0.83282(13) 0.0309(5) Uani 1 1 d .
H17 H 0.9076 0.4282 0.8825 0.037 Uiso 1 1 calc R
C18 C 0.83895(15) 0.46444(16) 0.77620(13) 0.0270(5) Uani 1 1 d .
C19 C 0.83031(18) 0.56351(17) 0.79356(15) 0.0371(6) Uani 1 1 d .
H19A H 0.8549 0.6021 0.7655 0.056 Uiso 1 1 calc R
H19B H 0.8614 0.5742 0.8473 0.056 Uiso 1 1 calc R
H19C H 0.7691 0.5785 0.7792 0.056 Uiso 1 1 calc R
C20 C 1.00231(17) 0.37134(19) 0.58299(14) 0.0393(6) Uani 1 1 d .
H20A H 0.9822 0.3713 0.5283 0.059 Uiso 1 1 calc R
H20B H 1.0591 0.3419 0.6047 0.059 Uiso 1 1 calc R
H20C H 1.0069 0.4344 0.6010 0.059 Uiso 1 1 calc R
C21 C 0.93901(15) 0.31980(17) 0.60602(12) 0.0281(5) Uani 1 1 d .
C22 C 0.93054(15) 0.22558(18) 0.59272(13) 0.0313(6) Uani 1 1 d .
H22 H 0.9725 0.1976 0.5779 0.038 Uiso 1 1 calc R
C23 C 0.86761(15) 0.16890(16) 0.59883(12) 0.0266(5) Uani 1 1 d .
C24 C 0.85978(18) 0.07253(18) 0.56964(14) 0.0367(6) Uani 1 1 d .
H24A H 0.8472 0.0313 0.6039 0.055 Uiso 1 1 calc R
H24B H 0.9142 0.0543 0.5660 0.055 Uiso 1 1 calc R
H24C H 0.8129 0.0693 0.5200 0.055 Uiso 1 1 calc R
C25 C 0.60976(14) 0.06921(14) 0.64331(11) 0.0192(4) Uani 1 1 d .
C26 C 0.55617(14) 0.10107(14) 0.56841(11) 0.0198(4) Uani 1 1 d .
C27 C 0.59243(15) 0.13665(15) 0.51971(12) 0.0231(5) Uani 1 1 d .
H27 H 0.6534 0.1424 0.5364 0.028 Uiso 1 1 calc R
C28 C 0.54072(15) 0.16323(15) 0.44825(12) 0.0252(5) Uani 1 1 d .
H28 H 0.5661 0.1868 0.4159 0.030 Uiso 1 1 calc R
C29 C 0.45135(15) 0.15579(15) 0.42316(12) 0.0265(5) Uani 1 1 d .
H29 H 0.4157 0.1742 0.3738 0.032 Uiso 1 1 calc R
C30 C 0.41479(15) 0.12155(15) 0.47038(12) 0.0250(5) Uani 1 1 d .
H30 H 0.3537 0.1166 0.4528 0.030 Uiso 1 1 calc R
C31 C 0.46543(14) 0.09375(14) 0.54371(12) 0.0204(5) Uani 1 1 d .
C32 C 0.42613(14) 0.05420(14) 0.59303(12) 0.0215(5) Uani 1 1 d .
C33 C 0.33657(15) 0.04576(17) 0.57147(13) 0.0286(5) Uani 1 1 d .
H33 H 0.2991 0.0700 0.5246 0.034 Uiso 1 1 calc R
C34 C 0.30155(16) 0.00311(18) 0.61654(14) 0.0328(6) Uani 1 1 d .
H34 H 0.2406 -0.0022 0.6001 0.039 Uiso 1 1 calc R
C35 C 0.35459(16) -0.03240(17) 0.68616(13) 0.0303(5) Uani 1 1 d .
H35 H 0.3301 -0.0619 0.7169 0.036 Uiso 1 1 calc R
C36 C 0.44243(15) -0.02416(15) 0.70954(13) 0.0241(5) Uani 1 1 d .
H36 H 0.4790 -0.0480 0.7568 0.029 Uiso 1 1 calc R
C37 C 0.47867(14) 0.01934(14) 0.66398(12) 0.0202(5) Uani 1 1 d .
C38 C 0.57116(14) 0.02729(14) 0.68926(12) 0.0198(5) Uani 1 1 d .
C39 C 0.83454(17) -0.0689(2) 1.00763(14) 0.0389(6) Uani 1 1 d .
H39A H 0.8128 -0.1312 0.9941 0.058 Uiso 1 1 calc R
H39B H 0.8157 -0.0454 1.0462 0.058 Uiso 1 1 calc R
H39C H 0.8978 -0.0693 1.0270 0.058 Uiso 1 1 calc R
C40 C 0.79953(14) -0.00839(17) 0.93899(13) 0.0280(5) Uani 1 1 d .
C41 C 0.77774(16) 0.08172(18) 0.94802(13) 0.0322(6) Uani 1 1 d .
H41 H 0.7786 0.0975 0.9959 0.039 Uiso 1 1 calc R
C42 C 0.75512(14) 0.15027(17) 0.89485(12) 0.0265(5) Uani 1 1 d .
C43 C 0.74257(17) 0.24627(18) 0.91753(13) 0.0359(6) Uani 1 1 d .
H43A H 0.7925 0.2838 0.9215 0.054 Uiso 1 1 calc R
H43B H 0.7371 0.2448 0.9661 0.054 Uiso 1 1 calc R
H43C H 0.6900 0.2725 0.8797 0.054 Uiso 1 1 calc R
C44 C 0.99878(16) 0.05390(19) 0.77014(15) 0.0367(6) Uani 1 1 d .
H44A H 0.9951 0.1200 0.7762 0.055 Uiso 1 1 calc R
H44B H 1.0105 0.0414 0.7253 0.055 Uiso 1 1 calc R
H44C H 1.0456 0.0288 0.8142 0.055 Uiso 1 1 calc R
C45 C 0.91452(15) 0.01004(16) 0.76216(13) 0.0274(5) Uani 1 1 d .
C46 C 0.89104(16) -0.07414(17) 0.72447(13) 0.0327(6) Uani 1 1 d .
H46 H 0.9295 -0.0982 0.7038 0.039 Uiso 1 1 calc R
C47 C 0.81809(16) -0.12567(16) 0.71426(13) 0.0298(5) Uani 1 1 d .
C48 C 0.8083(2) -0.21868(19) 0.67766(17) 0.0477(7) Uani 1 1 d .
H48A H 0.7749 -0.2587 0.6969 0.072 Uiso 1 1 calc R
H48B H 0.8656 -0.2453 0.6891 0.072 Uiso 1 1 calc R
H48C H 0.7783 -0.2122 0.6233 0.072 Uiso 1 1 calc R

loop_
_atom_site_aniso_label
_atom_site_aniso_U_11
_atom_site_aniso_U_22
_atom_site_aniso_U_33
_atom_site_aniso_U_23
_atom_site_aniso_U_13
_atom_site_aniso_U_12
Ru1 0.02013(10) 0.02580(10) 0.02051(10) 0.00142(7) 0.00910(8) -0.00118(7)
Ru2 0.01904(10) 0.02446(10) 0.01899(10) 0.00124(7) 0.00781(7) 0.00268(7)
O1 0.0261(9) 0.0310(9) 0.0216(8) 0.0029(7) 0.0106(7) -0.0014(7)
O2 0.0233(8) 0.0321(9) 0.0253(8) 0.0035(7) 0.0095(7) 0.0022(7)
O3 0.0272(9) 0.0270(8) 0.0273(9) 0.0031(7) 0.0125(7) -0.0002(7)
O4 0.0262(9) 0.0335(9) 0.0235(8) -0.0024(7) 0.0114(7) -0.0067(7)
O5 0.0244(8) 0.0290(9) 0.0254(8) -0.0008(7) 0.0110(7) -0.0030(7)
O6 0.0233(8) 0.0278(8) 0.0216(8) 0.0028(7) 0.0093(7) 0.0008(7)
O7 0.0238(8) 0.0325(9) 0.0258(9) 0.0054(7) 0.0085(7) 0.0044(7)
O8 0.0229(8) 0.0295(9) 0.0196(8) 0.0000(7) 0.0086(6) 0.0042(7)
O9 0.0204(8) 0.0301(9) 0.0246(8) 0.0022(7) 0.0084(7) 0.0041(7)
O10 0.0306(9) 0.0256(9) 0.0306(9) 0.0005(7) 0.0124(7) 0.0015(7)
N1 0.0245(10) 0.0220(9) 0.0185(9) 0.0006(8) 0.0093(8) 0.0006(8)
N2 0.0204(9) 0.0216(9) 0.0207(9) -0.0010(8) 0.0112(8) 0.0001(8)
C1 0.0254(12) 0.0156(10) 0.0213(11) -0.0039(9) 0.0085(9) -0.0014(9)
C2 0.0253(12) 0.0176(11) 0.0245(11) -0.0067(9) 0.0105(10) -0.0016(9)
C3 0.0270(12) 0.0229(12) 0.0253(12) -0.0047(10) 0.0110(10) -0.0007(10)
C4 0.0342(14) 0.0319(13) 0.0323(13) -0.0058(11) 0.0197(11) -0.0043(11)
C5 0.0292(14) 0.0418(15) 0.0453(15) -0.0090(13) 0.0228(12) -0.0043(12)
C6 0.0201(12) 0.0366(14) 0.0398(15) -0.0073(12) 0.0087(11) 0.0028(11)
C7 0.0238(12) 0.0189(11) 0.0292(12) -0.0066(10) 0.0076(10) 0.0003(9)
C8 0.0273(12) 0.0196(11) 0.0276(12) -0.0060(10) 0.0048(10) 0.0018(10)
C9 0.0270(13) 0.0310(13) 0.0354(14) -0.0014(11) 0.0025(11) 0.0026(11)
C10 0.0369(15) 0.0311(14) 0.0342(14) -0.0006(12) -0.0042(12) 0.0046(12)
C11 0.0533(17) 0.0234(13) 0.0222(12) 0.0033(11) 0.0026(12) 0.0028(12)
C12 0.0382(14) 0.0207(12) 0.0258(12) -0.0012(10) 0.0095(11) 0.0003(10)
C13 0.0302(13) 0.0175(11) 0.0219(11) -0.0033(9) 0.0056(10) 0.0008(10)
C14 0.0264(12) 0.0191(11) 0.0211(11) -0.0037(9) 0.0102(9) -0.0008(9)
C15 0.0449(16) 0.0551(18) 0.0273(14) 0.0067(13) 0.0089(12) 0.0092(14)
C16 0.0229(12) 0.0401(14) 0.0250(12) 0.0036(11) 0.0116(10) -0.0008(11)
C17 0.0306(13) 0.0391(14) 0.0241(12) -0.0037(11) 0.0119(10) -0.0039(11)
C18 0.0236(12) 0.0316(13) 0.0315(13) -0.0024(11) 0.0169(11) -0.0053(10)
C19 0.0415(15) 0.0320(14) 0.0441(15) -0.0042(12) 0.0236(13) -0.0024(12)
C20 0.0335(14) 0.0527(17) 0.0369(14) -0.0102(13) 0.0195(12) -0.0161(13)
C21 0.0220(12) 0.0429(15) 0.0181(11) -0.0030(10) 0.0064(9) -0.0072(11)
C22 0.0259(13) 0.0427(15) 0.0292(13) -0.0027(11) 0.0150(10) 0.0016(11)
C23 0.0247(12) 0.0356(13) 0.0174(11) 0.0005(10) 0.0061(9) 0.0021(10)
C24 0.0435(16) 0.0373(14) 0.0324(14) -0.0022(12) 0.0180(12) 0.0023(12)
C25 0.0238(11) 0.0166(10) 0.0192(11) -0.0050(9) 0.0105(9) -0.0007(9)
C26 0.0251(11) 0.0161(10) 0.0181(10) -0.0039(9) 0.0083(9) -0.0013(9)
C27 0.0267(12) 0.0210(11) 0.0227(11) -0.0036(9) 0.0110(10) -0.0022(10)
C28 0.0359(13) 0.0222(11) 0.0208(11) -0.0015(10) 0.0146(10) -0.0030(10)
C29 0.0342(13) 0.0228(11) 0.0187(11) -0.0006(10) 0.0062(10) 0.0005(10)
C30 0.0248(12) 0.0236(12) 0.0243(12) -0.0029(10) 0.0068(10) 0.0007(10)
C31 0.0266(12) 0.0148(10) 0.0201(11) -0.0054(9) 0.0096(9) -0.0009(9)
C32 0.0247(12) 0.0176(11) 0.0235(11) -0.0051(9) 0.0108(10) -0.0014(9)
C33 0.0237(12) 0.0369(14) 0.0237(12) -0.0024(11) 0.0076(10) 0.0001(11)
C34 0.0225(12) 0.0446(15) 0.0334(14) -0.0053(12) 0.0130(11) -0.0053(11)
C35 0.0308(13) 0.0345(13) 0.0317(13) -0.0019(11) 0.0188(11) -0.0041(11)
C36 0.0280(12) 0.0233(12) 0.0239(12) -0.0027(10) 0.0132(10) -0.0011(10)
C37 0.0229(11) 0.0169(11) 0.0223(11) -0.0046(9) 0.0103(9) -0.0006(9)
C38 0.0252(12) 0.0173(11) 0.0181(11) -0.0029(9) 0.0097(9) 0.0001(9)
C39 0.0311(14) 0.0526(17) 0.0282(13) 0.0116(13) 0.0063(11) -0.0005(13)
C40 0.0165(11) 0.0415(14) 0.0246(12) 0.0049(11) 0.0065(9) -0.0005(10)
C41 0.0305(13) 0.0468(15) 0.0196(11) -0.0008(11) 0.0099(10) 0.0052(12)
C42 0.0163(11) 0.0391(14) 0.0220(12) -0.0043(11) 0.0053(9) 0.0023(10)
C43 0.0359(14) 0.0417(15) 0.0270(13) -0.0079(12) 0.0090(11) 0.0070(12)
C44 0.0254(13) 0.0438(15) 0.0457(15) 0.0060(13) 0.0190(12) 0.0046(12)
C45 0.0229(12) 0.0333(13) 0.0252(12) 0.0090(10) 0.0084(10) 0.0092(10)
C46 0.0350(14) 0.0341(14) 0.0335(13) 0.0017(11) 0.0183(11) 0.0119(12)
C47 0.0371(14) 0.0259(12) 0.0260(12) 0.0044(10) 0.0117(11) 0.0094(11)
C48 0.0582(19) 0.0315(15) 0.0564(18) -0.0041(14) 0.0255(16) 0.0091(14)

loop_
_atom_type_symbol
_atom_type_description
_atom_type_scat_dispersion_real
_atom_type_scat_dispersion_imag
_atom_type_scat_source
C C 0.0033 0.0016 'International Tables Vol C Tables 4.2.6.8 and 6.1.1.4'
H H 0.0000 0.0000 'International Tables Vol C Tables 4.2.6.8 and 6.1.1.4'
N N 0.0061 0.0033 'International Tables Vol C Tables 4.2.6.8 and 6.1.1.4'
O O 0.0106 0.0060 'International Tables Vol C Tables 4.2.6.8 and 6.1.1.4'
Ru Ru -1.2594 0.8363 'International Tables Vol C Tables 4.2.6.8 and 6.1.1.4'

loop_
_geom_angle_atom_site_label_1
_geom_angle_atom_site_label_2
_geom_angle_atom_site_label_3
_geom_angle
N1 Ru1 O3 91.14(7)
N1 Ru1 O2 95.17(7)
O3 Ru1 O2 93.50(6)
N1 Ru1 O1 78.89(7)
O3 Ru1 O1 88.28(6)
O2 Ru1 O1 173.84(6)
N1 Ru1 O5 93.52(7)
O3 Ru1 O5 175.29(6)
O2 Ru1 O5 86.72(6)
O1 Ru1 O5 91.99(6)
N1 Ru1 O4 175.05(7)
O3 Ru1 O4 85.71(6)
O2 Ru1 O4 88.84(6)
O1 Ru1 O4 97.17(6)
O5 Ru1 O4 89.59(6)
N2 Ru2 O6 79.36(7)
N2 Ru2 O9 96.11(7)
O6 Ru2 O9 174.25(6)
N2 Ru2 O10 91.79(7)
O6 Ru2 O10 90.61(6)
O9 Ru2 O10 93.08(6)
N2 Ru2 O8 91.42(6)
O6 Ru2 O8 90.47(6)
O9 Ru2 O8 86.08(6)
O10 Ru2 O8 176.76(6)
N2 Ru2 O7 174.91(7)
O6 Ru2 O7 96.26(6)
O9 Ru2 O7 88.41(6)
O10 Ru2 O7 85.63(6)
O8 Ru2 O7 91.21(6)
C14 O1 Ru1 112.86(13)
C16 O2 Ru1 122.29(15)
C18 O3 Ru1 122.60(15)
C21 O4 Ru1 126.04(15)
C23 O5 Ru1 125.14(15)
C38 O6 Ru2 113.62(13)
C40 O7 Ru2 124.32(15)
C42 O8 Ru2 123.52(15)
C45 O9 Ru2 123.24(15)
C47 O10 Ru2 122.49(15)
C1 N1 Ru1 117.72(15)
C1 N1 H1 121.1
Ru1 N1 H1 121.1
C25 N2 Ru2 116.99(14)
C25 N2 H2 121.5
Ru2 N2 H2 121.5
N1 C1 C14 112.0(2)
N1 C1 C2 127.3(2)
C14 C1 C2 120.6(2)
C3 C2 C7 119.2(2)
C3 C2 C1 122.0(2)
C7 C2 C1 118.8(2)
C4 C3 C2 121.4(2)
C4 C3 H3 119.3
C2 C3 H3 119.3
C3 C4 C5 119.6(2)
C3 C4 H4 120.2
C5 C4 H4 120.2
C6 C5 C4 120.1(2)
C6 C5 H5 120.0
C4 C5 H5 120.0
C5 C6 C7 121.8(2)
C5 C6 H6 119.1
C7 C6 H6 119.1
C6 C7 C2 117.7(2)
C6 C7 C8 122.3(2)
C2 C7 C8 120.0(2)
C9 C8 C13 117.2(2)
C9 C8 C7 122.0(2)
C13 C8 C7 120.8(2)
C10 C9 C8 121.6(2)
C10 C9 H9 119.2
C8 C9 H9 119.2
C9 C10 C11 120.6(2)
C9 C10 H10 119.7
C11 C10 H10 119.7
C12 C11 C10 119.8(2)
C12 C11 H11 120.1
C10 C11 H11 120.1
C11 C12 C13 120.1(2)
C11 C12 H12 120.0
C13 C12 H12 120.0
C12 C13 C8 120.7(2)
C12 C13 C14 120.5(2)
C8 C13 C14 118.8(2)
O1 C14 C1 117.4(2)
O1 C14 C13 121.91(19)
C1 C14 C13 120.5(2)
C16 C15 H15A 109.5
C16 C15 H15B 109.5
H15A C15 H15B 109.5
C16 C15 H15C 109.5
H15A C15 H15C 109.5
H15B C15 H15C 109.5
O2 C16 C17 125.6(2)
O2 C16 C15 114.7(2)
C17 C16 C15 119.6(2)
C18 C17 C16 127.4(2)
C18 C17 H17 116.3
C16 C17 H17 116.3
O3 C18 C17 125.8(2)
O3 C18 C19 114.1(2)
C17 C18 C19 120.1(2)
C18 C19 H19A 109.5
C18 C19 H19B 109.5
H19A C19 H19B 109.5
C18 C19 H19C 109.5
H19A C19 H19C 109.5
H19B C19 H19C 109.5
C21 C20 H20A 109.5
C21 C20 H20B 109.5
H20A C20 H20B 109.5
C21 C20 H20C 109.5
H20A C20 H20C 109.5
H20B C20 H20C 109.5
O4 C21 C22 125.0(2)
O4 C21 C20 116.7(2)
C22 C21 C20 118.2(2)
C23 C22 C21 127.0(2)
C23 C22 H22 116.5
C21 C22 H22 116.5
O5 C23 C22 126.2(2)
O5 C23 C24 114.5(2)
C22 C23 C24 119.2(2)
C23 C24 H24A 109.5
C23 C24 H24B 109.5
H24A C24 H24B 109.5
C23 C24 H24C 109.5
H24A C24 H24C 109.5
H24B C24 H24C 109.5
N2 C25 C38 112.64(19)
N2 C25 C26 127.04(19)
C38 C25 C26 120.32(19)
C27 C26 C31 119.4(2)
C27 C26 C25 121.8(2)
C31 C26 C25 118.78(19)
C28 C27 C26 120.8(2)
C28 C27 H27 119.6
C26 C27 H27 119.6
C27 C28 C29 120.3(2)
C27 C28 H28 119.9
C29 C28 H28 119.9
C30 C29 C28 119.6(2)
C30 C29 H29 120.2
C28 C29 H29 120.2
C29 C30 C31 121.8(2)
C29 C30 H30 119.1
C31 C30 H30 119.1
C30 C31 C26 118.1(2)
C30 C31 C32 121.5(2)
C26 C31 C32 120.36(19)
C33 C32 C37 116.9(2)
C33 C32 C31 122.7(2)
C37 C32 C31 120.4(2)
C34 C33 C32 121.6(2)
C34 C33 H33 119.2
C32 C33 H33 119.2
C33 C34 C35 120.8(2)
C33 C34 H34 119.6
C35 C34 H34 119.6
C36 C35 C34 119.2(2)
C36 C35 H35 120.4
C34 C35 H35 120.4
C35 C36 C37 120.4(2)
C35 C36 H36 119.8
C37 C36 H36 119.8
C36 C37 C32 121.2(2)
C36 C37 C38 119.7(2)
C32 C37 C38 119.10(19)
O6 C38 C25 117.3(2)
O6 C38 C37 121.77(19)
C25 C38 C37 120.89(19)
C40 C39 H39A 109.5
C40 C39 H39B 109.5
H39A C39 H39B 109.5
C40 C39 H39C 109.5
H39A C39 H39C 109.5
H39B C39 H39C 109.5
O7 C40 C41 126.0(2)
O7 C40 C39 115.7(2)
C41 C40 C39 118.3(2)
C42 C41 C40 127.0(2)
C42 C41 H41 116.5
C40 C41 H41 116.5
O8 C42 C41 126.6(2)
O8 C42 C43 114.1(2)
C41 C42 C43 119.2(2)
C42 C43 H43A 109.5
C42 C43 H43B 109.5
H43A C43 H43B 109.5
C42 C43 H43C 109.5
H43A C43 H43C 109.5
H43B C43 H43C 109.5
C45 C44 H44A 109.5
C45 C44 H44B 109.5
H44A C44 H44B 109.5
C45 C44 H44C 109.5
H44A C44 H44C 109.5
H44B C44 H44C 109.5
O9 C45 C46 125.3(2)
O9 C45 C44 115.4(2)
C46 C45 C44 119.3(2)
C47 C46 C45 127.2(2)
C47 C46 H46 116.4
C45 C46 H46 116.4
O10 C47 C46 126.7(2)
O10 C47 C48 114.3(2)
C46 C47 C48 119.0(2)
C47 C48 H48A 109.5
C47 C48 H48B 109.5
H48A C48 H48B 109.5
C47 C48 H48C 109.5
H48A C48 H48C 109.5
H48B C48 H48C 109.5

loop_
_geom_bond_atom_site_label_1
_geom_bond_atom_site_label_2
_geom_bond_distance
Ru1 N1 1.9341(18)
Ru1 O3 2.0111(16)
Ru1 O2 2.0195(15)
Ru1 O1 2.0412(15)
Ru1 O5 2.0502(15)
Ru1 O4 2.0704(15)
Ru2 N2 1.9439(17)
Ru2 O6 2.0169(15)
Ru2 O9 2.0174(15)
Ru2 O10 2.0193(16)
Ru2 O8 2.0385(15)
Ru2 O7 2.0596(15)
O1 C14 1.287(3)
O2 C16 1.267(3)
O3 C18 1.283(3)
O4 C21 1.267(3)
O5 C23 1.285(3)
O6 C38 1.285(3)
O7 C40 1.265(3)
O8 C42 1.291(3)
O9 C45 1.267(3)
O10 C47 1.276(3)
N1 C1 1.332(3)
N1 H1 0.8800
N2 C25 1.328(3)
N2 H2 0.8800
C1 C14 1.433(3)
C1 C2 1.451(3)
C2 C3 1.401(3)
C2 C7 1.416(3)
C3 C4 1.378(3)
C3 H3 0.9500
C4 C5 1.387(4)
C4 H4 0.9500
C5 C6 1.373(4)
C5 H5 0.9500
C6 C7 1.408(3)
C6 H6 0.9500
C7 C8 1.471(3)
C8 C9 1.406(3)
C8 C13 1.413(3)
C9 C10 1.373(4)
C9 H9 0.9500
C10 C11 1.387(4)
C10 H10 0.9500
C11 C12 1.379(3)
C11 H11 0.9500
C12 C13 1.404(3)
C12 H12 0.9500
C13 C14 1.445(3)
C15 C16 1.508(3)
C15 H15A 0.9800
C15 H15B 0.9800
C15 H15C 0.9800
C16 C17 1.403(3)
C17 C18 1.393(3)
C17 H17 0.9500
C18 C19 1.509(3)
C19 H19A 0.9800
C19 H19B 0.9800
C19 H19C 0.9800
C20 C21 1.506(3)
C20 H20A 0.9800
C20 H20B 0.9800
C20 H20C 0.9800
C21 C22 1.401(3)
C22 C23 1.385(3)
C22 H22 0.9500
C23 C24 1.507(3)
C24 H24A 0.9800
C24 H24B 0.9800
C24 H24C 0.9800
C25 C38 1.428(3)
C25 C26 1.456(3)
C26 C27 1.407(3)
C26 C31 1.413(3)
C27 C28 1.375(3)
C27 H27 0.9500
C28 C29 1.391(3)
C28 H28 0.9500
C29 C30 1.379(3)
C29 H29 0.9500
C30 C31 1.404(3)
C30 H30 0.9500
C31 C32 1.474(3)
C32 C33 1.401(3)
C32 C37 1.410(3)
C33 C34 1.378(3)
C33 H33 0.9500
C34 C35 1.397(3)
C34 H34 0.9500
C35 C36 1.370(3)
C35 H35 0.9500
C36 C37 1.404(3)
C36 H36 0.9500
C37 C38 1.441(3)
C39 C40 1.515(3)
C39 H39A 0.9800
C39 H39B 0.9800
C39 H39C 0.9800
C40 C41 1.399(4)
C41 C42 1.382(3)
C41 H41 0.9500
C42 C43 1.512(3)
C43 H43A 0.9800
C43 H43B 0.9800
C43 H43C 0.9800
C44 C45 1.506(3)
C44 H44A 0.9800
C44 H44B 0.9800
C44 H44C 0.9800
C45 C46 1.409(3)
C46 C47 1.386(4)
C46 H46 0.9500
C47 C48 1.515(4)
C48 H48A 0.9800
C48 H48B 0.9800
C48 H48C 0.9800

loop_
_geom_torsion_atom_site_label_1
_geom_torsion_atom_site_label_2
_geom_torsion_atom_site_label_3
_geom_torsion_atom_site_label_4
_geom_torsion
N1 Ru1 O1 C14 8.61(15)
O3 Ru1 O1 C14 -82.90(15)
O2 Ru1 O1 C14 24.0(7)
O5 Ru1 O1 C14 101.81(15)
O4 Ru1 O1 C14 -168.35(14)
N1 Ru1 O2 C16 -74.13(17)
O3 Ru1 O2 C16 17.34(17)
O1 Ru1 O2 C16 -89.3(6)
O5 Ru1 O2 C16 -167.38(17)
O4 Ru1 O2 C16 102.96(17)
N1 Ru1 O3 C18 84.63(17)
O2 Ru1 O3 C18 -10.62(17)
O1 Ru1 O3 C18 163.48(17)
O5 Ru1 O3 C18 -103.1(8)
O4 Ru1 O3 C18 -99.19(17)
N1 Ru1 O4 C21 -137.2(7)
O3 Ru1 O4 C21 172.22(18)
O2 Ru1 O4 C21 78.62(18)
O1 Ru1 O4 C21 -100.06(18)
O5 Ru1 O4 C21 -8.11(18)
N1 Ru1 O5 C23 -175.22(17)
O3 Ru1 O5 C23 12.6(9)
O2 Ru1 O5 C23 -80.24(17)
O1 Ru1 O5 C23 105.79(17)
O4 Ru1 O5 C23 8.63(17)
N2 Ru2 O6 C38 2.33(14)
O9 Ru2 O6 C38 40.6(7)
O10 Ru2 O6 C38 -89.37(14)
O8 Ru2 O6 C38 93.68(14)
O7 Ru2 O6 C38 -175.04(14)
N2 Ru2 O7 C40 -111.4(7)
O6 Ru2 O7 C40 -80.86(18)
O9 Ru2 O7 C40 95.79(18)
O10 Ru2 O7 C40 -171.00(18)
O8 Ru2 O7 C40 9.74(18)
N2 Ru2 O8 C42 164.43(16)
O6 Ru2 O8 C42 85.06(16)
O9 Ru2 O8 C42 -99.54(16)
O10 Ru2 O8 C42 -24.5(12)
O7 Ru2 O8 C42 -11.22(16)
N2 Ru2 O9 C45 -76.91(17)
O6 Ru2 O9 C45 -114.7(6)
O10 Ru2 O9 C45 15.23(17)
O8 Ru2 O9 C45 -167.91(17)
O7 Ru2 O9 C45 100.76(17)
N2 Ru2 O10 C47 84.65(17)
O6 Ru2 O10 C47 164.03(17)
O9 Ru2 O10 C47 -11.57(17)
O8 Ru2 O10 C47 -86.4(11)
O7 Ru2 O10 C47 -99.74(17)
O3 Ru1 N1 C1 78.83(16)
O2 Ru1 N1 C1 172.44(15)
O1 Ru1 N1 C1 -9.20(15)
O5 Ru1 N1 C1 -100.54(16)
O4 Ru1 N1 C1 28.4(9)
O6 Ru2 N2 C25 -2.72(15)
O9 Ru2 N2 C25 -179.14(15)
O10 Ru2 N2 C25 87.57(15)
O8 Ru2 N2 C25 -92.93(15)
O7 Ru2 N2 C25 28.2(8)
Ru1 N1 C1 C14 8.1(2)
Ru1 N1 C1 C2 -174.02(16)
N1 C1 C2 C3 0.6(3)
C14 C1 C2 C3 178.3(2)
N1 C1 C2 C7 179.4(2)
C14 C1 C2 C7 -2.9(3)
C7 C2 C3 C4 -3.9(3)
C1 C2 C3 C4 174.9(2)
C2 C3 C4 C5 -1.1(3)
C3 C4 C5 C6 4.0(4)
C4 C5 C6 C7 -2.0(4)
C5 C6 C7 C2 -3.0(3)
C5 C6 C7 C8 176.9(2)
C3 C2 C7 C6 5.8(3)
C1 C2 C7 C6 -173.0(2)
C3 C2 C7 C8 -174.0(2)
C1 C2 C7 C8 7.2(3)
C6 C7 C8 C9 -7.5(3)
C2 C7 C8 C9 172.3(2)
C6 C7 C8 C13 174.0(2)
C2 C7 C8 C13 -6.2(3)
C13 C8 C9 C10 -0.6(3)
C7 C8 C9 C10 -179.2(2)
C8 C9 C10 C11 0.7(4)
C9 C10 C11 C12 -0.5(4)
C10 C11 C12 C13 0.3(4)
C11 C12 C13 C8 -0.3(3)
C11 C12 C13 C14 178.0(2)
C9 C8 C13 C12 0.5(3)
C7 C8 C13 C12 179.1(2)
C9 C8 C13 C14 -177.9(2)
C7 C8 C13 C14 0.7(3)
Ru1 O1 C14 C1 -7.0(2)
Ru1 O1 C14 C13 177.31(16)
N1 C1 C14 O1 -0.3(3)
C2 C1 C14 O1 -178.29(19)
N1 C1 C14 C13 175.49(19)
C2 C1 C14 C13 -2.5(3)
C12 C13 C14 O1 0.8(3)
C8 C13 C14 O1 179.1(2)
C12 C13 C14 C1 -174.8(2)
C8 C13 C14 C1 3.6(3)
Ru1 O2 C16 C17 -14.2(3)
Ru1 O2 C16 C15 167.43(17)
O2 C16 C17 C18 -1.4(4)
C15 C16 C17 C18 176.9(2)
Ru1 O3 C18 C17 0.2(3)
Ru1 O3 C18 C19 178.79(14)
C16 C17 C18 O3 9.5(4)
C16 C17 C18 C19 -169.0(2)
Ru1 O4 C21 C22 2.3(3)
Ru1 O4 C21 C20 178.78(15)
O4 C21 C22 C23 7.2(4)
C20 C21 C22 C23 -169.3(2)
Ru1 O5 C23 C22 -3.6(3)
Ru1 O5 C23 C24 -179.80(15)
C21 C22 C23 O5 -6.5(4)
C21 C22 C23 C24 169.6(2)
Ru2 N2 C25 C38 2.6(2)
Ru2 N2 C25 C26 -177.40(16)
N2 C25 C26 C27 4.7(3)
C38 C25 C26 C27 -175.35(19)
N2 C25 C26 C31 -176.9(2)
C38 C25 C26 C31 3.1(3)
C31 C26 C27 C28 -0.8(3)
C25 C26 C27 C28 177.59(19)
C26 C27 C28 C29 0.4(3)
C27 C28 C29 C30 0.0(3)
C28 C29 C30 C31 0.0(3)
C29 C30 C31 C26 -0.4(3)
C29 C30 C31 C32 -177.8(2)
C27 C26 C31 C30 0.8(3)
C25 C26 C31 C30 -177.63(19)
C27 C26 C31 C32 178.22(19)
C25 C26 C31 C32 -0.2(3)
C30 C31 C32 C33 -3.0(3)
C26 C31 C32 C33 179.7(2)
C30 C31 C32 C37 174.33(19)
C26 C31 C32 C37 -3.0(3)
C37 C32 C33 C34 -1.8(3)
C31 C32 C33 C34 175.6(2)
C32 C33 C34 C35 0.8(4)
C33 C34 C35 C36 0.2(4)
C34 C35 C36 C37 -0.1(3)
C35 C36 C37 C32 -1.0(3)
C35 C36 C37 C38 -179.9(2)
C33 C32 C37 C36 1.9(3)
C31 C32 C37 C36 -175.61(19)
C33 C32 C37 C38 -179.2(2)
C31 C32 C37 C38 3.3(3)
Ru2 O6 C38 C25 -1.7(2)
Ru2 O6 C38 C37 -179.39(15)
N2 C25 C38 O6 -0.5(3)
C26 C25 C38 O6 179.47(18)
N2 C25 C38 C37 177.21(18)
C26 C25 C38 C37 -2.8(3)
C36 C37 C38 O6 -3.9(3)
C32 C37 C38 O6 177.21(19)
C36 C37 C38 C25 178.48(19)
C32 C37 C38 C25 -0.4(3)
Ru2 O7 C40 C41 -3.3(3)
Ru2 O7 C40 C39 178.81(15)
O7 C40 C41 C42 -6.4(4)
C39 C40 C41 C42 171.5(2)
Ru2 O8 C42 C41 6.6(3)
Ru2 O8 C42 C43 -175.06(15)
C40 C41 C42 O8 4.5(4)
C40 C41 C42 C43 -173.7(2)
Ru2 O9 C45 C46 -11.6(3)
Ru2 O9 C45 C44 169.88(15)
O9 C45 C46 C47 -1.0(4)
C44 C45 C46 C47 177.5(2)
Ru2 O10 C47 C46 4.2(3)
Ru2 O10 C47 C48 -175.78(16)
C45 C46 C47 O10 5.2(4)
C45 C46 C47 C48 -174.8(2)

loop_
_platon_squeeze_void_nr
_platon_squeeze_void_average_x
_platon_squeeze_void_average_y
_platon_squeeze_void_average_z
_platon_squeeze_void_volume
_platon_squeeze_void_count_electrons
_platon_squeeze_void_content
1 0.000 0.000 0.500 121 9 ' '
2 0.000 0.500 0.000 121 9 ' '
